data_4330230
loop_
_publ_author_name
'Eric C. Y. Tam'
'Nicola A. Maynard'
'David C. Apperley'
'J. David Smith'
'Martyn P. Coles'
'J. Robin Fulton'

_publ_section_title
;
 Group 14 Metal Terminal Phosphides: Correlating Structure with |JMP|
;
_journal_name_full 'Inorganic Chemistry'
_journal_page_first 9403
_journal_page_last 9415
_journal_paper_doi 10.1021/ic301208d
_journal_volume 51
_journal_year 2012
_chemical_compound_source 'synthesis as described'
_chemical_formula_moiety 'C24 H20 P2'
_chemical_formula_sum 'C24 H20 P2'
_chemical_formula_weight 370.34
_chemical_name_systematic
;
 ?
;
_space_group_IT_number 14
_symmetry_cell_setting monoclinic
_symmetry_Int_Tables_number 14
_symmetry_space_group_name_Hall '-P 2ybc'
_symmetry_space_group_name_H-M 'P 1 21/c 1'
_atom_sites_solution_hydrogens difmap
_atom_sites_solution_primary direct
_atom_sites_solution_secondary difmap
_audit_conform_dict_location ftp://ftp.iucr.org/pub/cif_core.dic
_audit_conform_dict_name cif_core.dic
_audit_conform_dict_version 2.2
_audit_creation_date 2011-09-07T09:44:15-00:00
_audit_creation_method 'WinGX routine CIF_UPDATE'
_cell_angle_alpha 90
_cell_angle_beta 105.948(3)
_cell_angle_gamma 90
_cell_formula_units_Z 2
_cell_length_a 6.1617(3)
_cell_length_b 7.3499(4)
_cell_length_c 21.8665(8)
_cell_measurement_reflns_used 10247
_cell_measurement_temperature 173(2)
_cell_measurement_theta_max 27.103
_cell_measurement_theta_min 3.395
_cell_measurement_wavelength 0.71073
_cell_volume 952.17(8)
_computing_cell_refinement 'HKL Scalepack (Otwinowski & Minor 1997)'
_computing_data_collection 'Collect (Bruker AXS BV, 1997-2004)'
_computing_data_reduction 'HKL Denzo and Scalepack (Otwinowski & Minor 1997)'
_computing_molecular_graphics 'Ortep-3 for Windows (Farrugia, 1997)'
_computing_publication_material 'WinGX publication routines (Farrugia, 1999)'
_computing_structure_refinement 'SHELXL-97 (Sheldrick, 1997)'
_computing_structure_solution 'SHELXS-97 (Sheldrick, 1997)'
_diffrn_ambient_temperature 173(2)
_diffrn_detector 'CCD plate'
_diffrn_measured_fraction_theta_full 0.997
_diffrn_measured_fraction_theta_max 0.997
_diffrn_measurement_device '95mm CCD camera on \k-goniostat'
_diffrn_measurement_device_type KappaCCD
_diffrn_measurement_method 'CCD rotation images, thick slices'
_diffrn_orient_matrix_type 'by Bruker AXS Collect from scalepack cell'
_diffrn_orient_matrix_UB_11 -0.143944
_diffrn_orient_matrix_UB_12 -0.619778E-1
_diffrn_orient_matrix_UB_13 0.33353E-2
_diffrn_orient_matrix_UB_21 -0.749539E-1
_diffrn_orient_matrix_UB_22 0.119434
_diffrn_orient_matrix_UB_23 -0.62015E-2
_diffrn_orient_matrix_UB_31 -0.1523E-2
_diffrn_orient_matrix_UB_32 -0.201407E-1
_diffrn_orient_matrix_UB_33 -0.470387E-1
_diffrn_radiation_monochromator graphite
_diffrn_radiation_probe x-ray
_diffrn_radiation_type MoK\a
_diffrn_radiation_wavelength 0.71073
_diffrn_reflns_av_R_equivalents 0.069
_diffrn_reflns_av_unetI/netI 0.0436
_diffrn_reflns_limit_h_max 7
_diffrn_reflns_limit_h_min -7
_diffrn_reflns_limit_k_max 9
_diffrn_reflns_limit_k_min -9
_diffrn_reflns_limit_l_max 27
_diffrn_reflns_limit_l_min -27
_diffrn_reflns_number 11493
_diffrn_reflns_theta_full 27.11
_diffrn_reflns_theta_max 27.11
_diffrn_reflns_theta_min 3.44
_diffrn_source 'Enraf Nonius FR590'
_exptl_absorpt_coefficient_mu 0.233
_exptl_absorpt_correction_T_max 1.003
_exptl_absorpt_correction_T_min 0.9354
_exptl_absorpt_correction_type multi-scan
_exptl_absorpt_process_details
;
        [c.f. r.h. blessing, acta cryst. (1995), a51, 33-38]
;
_exptl_crystal_colour Colourless
_exptl_crystal_density_diffrn 1.292
_exptl_crystal_description Blade
_exptl_crystal_F_000 388
_exptl_crystal_size_max 0.21
_exptl_crystal_size_mid 0.11
_exptl_crystal_size_min 0.09
_refine_diff_density_max 0.296
_refine_diff_density_min -0.218
_refine_diff_density_rms 0.05
_refine_ls_extinction_method none
_refine_ls_goodness_of_fit_ref 1.001
_refine_ls_hydrogen_treatment refall
_refine_ls_matrix_type full
_refine_ls_number_parameters 158
_refine_ls_number_reflns 2102
_refine_ls_number_restraints 0
_refine_ls_restrained_S_all 1.001
_refine_ls_R_factor_all 0.0524
_refine_ls_R_factor_gt 0.0378
_refine_ls_shift/su_max 0.001
_refine_ls_shift/su_mean 0
_refine_ls_structure_factor_coef Fsqd
_refine_ls_weighting_details 'calc w=1/[\s^2^(Fo^2^)+(0.0372P)^2^+0.4590P] where P=(Fo^2^+2Fc^2^)/3'
_refine_ls_weighting_scheme calc
_refine_ls_wR_factor_gt 0.0836
_refine_ls_wR_factor_ref 0.0894
_reflns_number_gt 1709
_reflns_number_total 2102
_reflns_threshold_expression >2sigma(I)
_cod_data_source_file ic301208d_si_001_8.cif
_cod_data_source_block (Ph2PPPh2)-aug811
_cod_original_sg_symbol_Hall '-P 2y bc'
_cod_database_code 4330230

loop_
_symmetry_equiv_pos_as_xyz
'x, y, z'
'-x, y+1/2, -z+1/2'
'-x, -y, -z'
'x, -y-1/2, z-1/2'

loop_
_atom_site_label
_atom_site_type_symbol
_atom_site_fract_x
_atom_site_fract_y
_atom_site_fract_z
_atom_site_U_iso_or_equiv
_atom_site_adp_type
_atom_site_occupancy
_atom_site_symmetry_multiplicity
_atom_site_calc_flag
P P 0.47302(7) 0.15124(6) 0.50161(2) 0.02320(14) Uani 1 1 d
C1 C 0.6881(3) 0.1976(2) 0.57671(8) 0.0222(4) Uani 1 1 d
C2 C 0.6205(3) 0.3034(2) 0.62107(8) 0.0263(4) Uani 1 1 d
H2 H 0.474(3) 0.355(2) 0.6100(8) 0.026(5) Uiso 1 1 d
C3 C 0.7644(3) 0.3332(3) 0.68115(8) 0.0322(4) Uani 1 1 d
H3 H 0.716(3) 0.407(3) 0.7123(9) 0.040(6) Uiso 1 1 d
C4 C 0.9782(3) 0.2577(3) 0.69775(9) 0.0331(4) Uani 1 1 d
H4 H 1.072(3) 0.277(3) 0.7393(10) 0.045(6) Uiso 1 1 d
C5 C 1.0501(3) 0.1548(3) 0.65380(9) 0.0311(4) Uani 1 1 d
H5 H 1.200(3) 0.103(3) 0.6658(9) 0.033(5) Uiso 1 1 d
C6 C 0.9068(3) 0.1247(2) 0.59370(9) 0.0271(4) Uani 1 1 d
H6 H 0.959(3) 0.054(3) 0.5645(9) 0.030(5) Uiso 1 1 d
C7 C 0.6064(3) 0.2222(2) 0.43972(8) 0.0240(4) Uani 1 1 d
C8 C 0.8159(3) 0.3084(2) 0.45172(9) 0.0268(4) Uani 1 1 d
H8 H 0.899(3) 0.328(2) 0.4919(9) 0.026(5) Uiso 1 1 d
C9 C 0.8983(3) 0.3680(2) 0.40211(9) 0.0297(4) Uani 1 1 d
H9 H 1.043(3) 0.426(3) 0.4110(8) 0.033(5) Uiso 1 1 d
C10 C 0.7747(3) 0.3406(2) 0.33955(9) 0.0313(4) Uani 1 1 d
H10 H 0.839(3) 0.383(3) 0.3050(9) 0.036(5) Uiso 1 1 d
C11 C 0.5669(3) 0.2554(3) 0.32694(9) 0.0312(4) Uani 1 1 d
H11 H 0.485(3) 0.237(3) 0.2848(9) 0.033(5) Uiso 1 1 d
C12 C 0.4817(3) 0.1990(2) 0.37614(8) 0.0286(4) Uani 1 1 d
H12 H 0.336(3) 0.140(3) 0.3657(9) 0.033(5) Uiso 1 1 d

loop_
_atom_site_aniso_label
_atom_site_aniso_U_11
_atom_site_aniso_U_22
_atom_site_aniso_U_33
_atom_site_aniso_U_23
_atom_site_aniso_U_13
_atom_site_aniso_U_12
P 0.0196(2) 0.0262(2) 0.0237(2) -0.00042(18) 0.00570(17) -0.00092(17)
C1 0.0218(8) 0.0217(8) 0.0223(8) 0.0020(6) 0.0049(7) -0.0027(6)
C2 0.0265(9) 0.0257(9) 0.0284(9) 0.0032(7) 0.0104(7) 0.0016(7)
C3 0.0384(11) 0.0353(10) 0.0254(9) 0.0001(8) 0.0132(8) -0.0018(8)
C4 0.0341(10) 0.0381(11) 0.0234(9) 0.0059(8) 0.0020(8) -0.0074(8)
C5 0.0226(9) 0.0299(10) 0.0384(10) 0.0080(8) 0.0043(8) -0.0013(8)
C6 0.0250(9) 0.0243(9) 0.0325(9) -0.0011(7) 0.0087(8) 0.0001(7)
C7 0.0238(8) 0.0207(8) 0.0280(9) 0.0016(7) 0.0082(7) 0.0028(6)
C8 0.0265(9) 0.0261(9) 0.0272(9) -0.0017(7) 0.0063(8) -0.0026(7)
C9 0.0269(9) 0.0286(10) 0.0359(10) -0.0024(8) 0.0128(8) -0.0042(7)
C10 0.0375(10) 0.0288(9) 0.0325(9) 0.0014(8) 0.0179(8) -0.0001(8)
C11 0.0349(10) 0.0336(10) 0.0235(9) 0.0008(8) 0.0050(8) -0.0010(8)
C12 0.0259(9) 0.0313(10) 0.0270(9) 0.0020(7) 0.0045(7) -0.0026(7)

loop_
_atom_type_symbol
_atom_type_description
_atom_type_scat_dispersion_real
_atom_type_scat_dispersion_imag
_atom_type_scat_source
C C 0.0033 0.0016 'International Tables Vol C Tables 4.2.6.8 and 6.1.1.4'
H H 0 0 'International Tables Vol C Tables 4.2.6.8 and 6.1.1.4'
P P 0.1023 0.0942 'International Tables Vol C Tables 4.2.6.8 and 6.1.1.4'

loop_
_geom_angle_atom_site_label_1
_geom_angle_atom_site_label_2
_geom_angle_atom_site_label_3
_geom_angle
_geom_angle_site_symmetry_3
C1 P C7 104.28(8) .
C1 P P 97.74(6) 3_656
C7 P P 99.03(6) 3_656
C2 C1 C6 118.56(15) .
C2 C1 P 116.48(13) .
C6 C1 P 124.81(13) .
C3 C2 C1 120.83(17) .
C3 C2 H2 119.8(11) .
C1 C2 H2 119.4(11) .
C4 C3 C2 120.05(18) .
C4 C3 H3 119.4(12) .
C2 C3 H3 120.6(12) .
C3 C4 C5 119.95(17) .
C3 C4 H4 118.9(13) .
C5 C4 H4 121.2(13) .
C6 C5 C4 120.16(17) .
C6 C5 H5 120.5(11) .
C4 C5 H5 119.3(11) .
C5 C6 C1 120.43(17) .
C5 C6 H6 118.9(11) .
C1 C6 H6 120.7(11) .
C8 C7 C12 117.90(16) .
C8 C7 P 124.50(13) .
C12 C7 P 117.44(13) .
C9 C8 C7 120.91(17) .
C9 C8 H8 118.7(12) .
C7 C8 H8 120.4(12) .
C10 C9 C8 120.37(17) .
C10 C9 H9 119.7(11) .
C8 C9 H9 120.0(11) .
C11 C10 C9 119.35(17) .
C11 C10 H10 122.0(11) .
C9 C10 H10 118.7(11) .
C10 C11 C12 120.58(17) .
C10 C11 H11 118.8(12) .
C12 C11 H11 120.6(12) .
C11 C12 C7 120.85(17) .
C11 C12 H12 118.6(11) .
C7 C12 H12 120.5(11) .

loop_
_geom_bond_atom_site_label_1
_geom_bond_atom_site_label_2
_geom_bond_distance
_geom_bond_site_symmetry_2
P C1 1.8365(17) .
P C7 1.8412(17) .
P P 2.2519(9) 3_656
C1 C2 1.393(2) .
C1 C6 1.402(2) .
C2 C3 1.386(2) .
C2 H2 0.948(18) .
C3 C4 1.383(3) .
C3 H3 0.98(2) .
C4 C5 1.388(3) .
C4 H4 0.94(2) .
C5 C6 1.385(2) .
C5 H5 0.966(19) .
C6 H6 0.95(2) .
C7 C8 1.397(2) .
C7 C12 1.402(2) .
C8 C9 1.389(2) .
C8 H8 0.899(19) .
C9 C10 1.385(3) .
C9 H9 0.95(2) .
C10 C11 1.384(3) .
C10 H10 0.992(19) .
C11 C12 1.384(3) .
C11 H11 0.93(2) .
C12 H12 0.968(19) .
